data_7718822
loop_
_publ_author_name
'Gerasimov, Mikhail A.'
'Koifman, Mikhail I.'
'Lanin, Leonid O.'
'Prizhilevskaya, Victoria R.'
'Kalle, Paulina'
'Yarenkov, Nikita R.'
'Zhuravleva, Vasilisa A.'
'Konopkina, Ekaterina A.'
'Gopin, Alexander V.'
'Evsiunina, Mariia V.'
'Borisova, Nataliya E.'
'Matveev, Petr I.'

_publ_section_title
;
 Combination of chlorinated cobalt dicarbollide with N,O-donor ligands in
 extraction systems for separating f-elements.
;
_journal_issue 26
_journal_name_full 'Dalton transactions (Cambridge, England : 2003)'
_journal_page_first 10327
_journal_page_last 10342
_journal_paper_doi 10.1039/d5dt01136a
_journal_volume 54
_journal_year 2025
_chemical_formula_moiety 'C18 H32 B18 Cl6 Co Cs'
_chemical_formula_sum 'C18 H32 B18 Cl6 Co Cs'
_chemical_formula_weight 847.55
_space_group_crystal_system monoclinic
_space_group_IT_number 15
_space_group_name_Hall '-C 2yc'
_space_group_name_H-M_alt 'C 1 2/c 1'
_atom_sites_solution_hydrogens geom
_atom_sites_solution_primary dual
_audit_creation_date 2025-02-24
_audit_creation_method
;
Olex2 1.5
(compiled 2024.02.16 svn.r378c4104 for OlexSys, GUI svn.r6928)
;
_audit_update_record
;
2025-03-12 deposited with the CCDC.	2025-06-03 downloaded from the CCDC.
;
_cell_angle_alpha 90
_cell_angle_beta 124.976(2)
_cell_angle_gamma 90
_cell_formula_units_Z 4
_cell_length_a 27.204(2)
_cell_length_b 9.0489(7)
_cell_length_c 17.1607(13)
_cell_measurement_reflns_used 9849
_cell_measurement_temperature 100.0
_cell_measurement_theta_max 78.345
_cell_measurement_theta_min 3.966
_cell_volume 3461.4(5)
_computing_cell_refinement 'SAINT v8.37A (Bruker, 2015)'
_computing_data_collection 'APEX3 v.2017.3_0 (Bruker AXS, 2017)'
_computing_data_reduction 'SAINT v8.37A (Bruker, 2015)'
_computing_molecular_graphics 'Olex2 1.5 (Dolomanov et al., 2009)'
_computing_publication_material 'Olex2 1.5 (Dolomanov et al., 2009)'
_computing_structure_refinement 'SHELXL 2018/3 (Sheldrick, 2015)'
_computing_structure_solution 'SHELXT 2014/5 (Sheldrick, 2014)'
_diffrn_ambient_temperature 100
_diffrn_measured_fraction_theta_full 0.999
_diffrn_measured_fraction_theta_max 0.975
_diffrn_measurement_device_type 'Bruker D8 Venture'
_diffrn_measurement_method \w-scan
_diffrn_radiation_monochromator graphite
_diffrn_radiation_type CuK\a
_diffrn_radiation_wavelength 1.54178
_diffrn_reflns_av_R_equivalents 0.0454
_diffrn_reflns_av_unetI/netI 0.0350
_diffrn_reflns_Laue_measured_fraction_full 0.999
_diffrn_reflns_Laue_measured_fraction_max 0.975
_diffrn_reflns_limit_h_max 31
_diffrn_reflns_limit_h_min -33
_diffrn_reflns_limit_k_max 11
_diffrn_reflns_limit_k_min -11
_diffrn_reflns_limit_l_max 21
_diffrn_reflns_limit_l_min -19
_diffrn_reflns_number 20523
_diffrn_reflns_point_group_measured_fraction_full 0.999
_diffrn_reflns_point_group_measured_fraction_max 0.975
_diffrn_reflns_theta_full 67.679
_diffrn_reflns_theta_max 78.333
_diffrn_reflns_theta_min 3.966
_diffrn_source_current 1.1
_diffrn_source_power 0.05500000000000001
_diffrn_source_target Cu
_diffrn_source_type 'fine-focus sealed X-ray tube'
_diffrn_source_voltage 50.0
_exptl_absorpt_coefficient_mu 16.320
_exptl_absorpt_correction_T_max 0.7542
_exptl_absorpt_correction_T_min 0.4159
_exptl_absorpt_correction_type multi-scan
_exptl_absorpt_process_details
;
SADABS-2016/2 (Bruker,2016/2) was used for absorption correction.
wR2(int) was 0.1318 before and 0.0739 after correction.
The Ratio of minimum to maximum transmission is 0.5514.
The \l/2 correction factor is Not present.
;
_exptl_crystal_colour orange
_exptl_crystal_colour_primary orange
_exptl_crystal_density_diffrn 1.626
_exptl_crystal_description plate
_exptl_crystal_F_000 1656
_exptl_crystal_size_max 0.21
_exptl_crystal_size_mid 0.12
_exptl_crystal_size_min 0.01
_refine_diff_density_max 1.500
_refine_diff_density_min -1.153
_refine_diff_density_rms 0.127
_refine_ls_extinction_method none
_refine_ls_goodness_of_fit_ref 1.056
_refine_ls_hydrogen_treatment constr
_refine_ls_matrix_type full
_refine_ls_number_parameters 197
_refine_ls_number_reflns 3639
_refine_ls_number_restraints 2
_refine_ls_restrained_S_all 1.056
_refine_ls_R_factor_all 0.0513
_refine_ls_R_factor_gt 0.0494
_refine_ls_shift/su_max 0.001
_refine_ls_shift/su_mean 0.000
_refine_ls_structure_factor_coef Fsqd
_refine_ls_weighting_details 'w=1/[\s^2^(Fo^2^)+(0.0494P)^2^+37.5752P] where P=(Fo^2^+2Fc^2^)/3'
_refine_ls_weighting_scheme calc
_refine_ls_wR_factor_gt 0.1264
_refine_ls_wR_factor_ref 0.1283
_reflns_Friedel_coverage 0.000
_reflns_number_gt 3487
_reflns_number_total 3639
_reflns_threshold_expression 'I > 2\s(I)'
_cod_data_source_file d5dt01136a2.cif
_cod_data_source_block kmi450
_cod_depositor_comments 'Adding full bibliography for 7718820--7718824.cif.'
_cod_database_code 7718822
_shelx_shelxl_version_number 2018/3
_shelx_space_group_comment
;
The symmetry employed for this shelxl refinement is uniquely defined
by the following loop, which should always be used as a source of
symmetry information in preference to the above space-group names.
They are only intended as comments.
;
_olex2_refinement_description
;
1. Fixed Uiso
 At 1.2 times of:
  All B(H) groups, All C(H) groups
 At 1.5 times of:
  All C(H,H,H) groups
2. Restrained distances
 C9-C3 = C16-C10
 1.5 with sigma of 0.02
3. Uiso/Uaniso restraints and constraints
Uanis(C7) = Uanis(C4)
Uanis(C6) = Uanis(C3)
Uanis(C8) = Uanis(C5)
Uiso(C16) = Uiso(C10)
4. Others
 Fixed Sof: Cl2(0.75) Cl4(0.25) C3(0.75) C4(0.75) H4(0.75) C5(0.75) H5A(0.75)
 C6(0.75) H6A(0.75) C7(0.75) H7(0.75) C8(0.75) H8(0.75) C9(0.75) H9A(0.75)
 H9B(0.75) H9C(0.75) C10(0.25) C11(0.25) H11(0.25) C12(0.25) H12(0.25)
 C13(0.25) H13(0.25) C14(0.25) H14(0.25) C15(0.25) H15(0.25) C16(0.25)
 H16A(0.25) H16B(0.25) H16C(0.25) H3(0.75) H8A(0.25)
5.a Aromatic/amide H refined with riding coordinates:
 C4(H4), C5(H5A), C6(H6A), C7(H7), C8(H8), C11(H11), C12(H12), C13(H13),
 C14(H14), C15(H15)
5.b Fitted hexagon refined as free rotating group:
 C3(C4,C5,C6,C7,C8), C10(C11,C12,C13,C14,C15)
5.c Idealised Me refined as rotating group:
 C9(H9A,H9B,H9C), C16(H16A,H16B,H16C)
5.d Boron cage BH refined with riding coordinates:
 C1(H1), C2(H2), B1(H1A), B3(H3), B4(H4A), B5(H5), B6(H6), B8(H8A), B9(H9)
;
_olex2_submission_special_instructions 'No special instructions were received'

loop_
_space_group_symop_operation_xyz
'x, y, z'
'-x, y, -z+1/2'
'x+1/2, y+1/2, z'
'-x+1/2, y+1/2, -z+1/2'
'-x, -y, -z'
'x, -y, z-1/2'
'-x+1/2, -y+1/2, -z'
'x+1/2, -y+1/2, z-1/2'

loop_
_atom_site_label
_atom_site_type_symbol
_atom_site_fract_x
_atom_site_fract_y
_atom_site_fract_z
_atom_site_U_iso_or_equiv
_atom_site_adp_type
_atom_site_occupancy
_atom_site_site_symmetry_order
_atom_site_calc_flag
_atom_site_refinement_flags_posn
_atom_site_refinement_flags_adp
_atom_site_refinement_flags_occupancy
_atom_site_disorder_assembly
_atom_site_disorder_group
Cs1 Cs 0.500000 0.34901(5) 0.250000 0.03028(14) Uani 1 2 d S T P . .
Co1 Co 0.750000 0.750000 0.500000 0.0299(3) Uani 1 2 d S . P B .
Cl1 Cl 0.55532(6) 0.65151(18) 0.19952(9) 0.0487(4) Uani 1 1 d . . . . .
Cl2 Cl 0.64595(8) 0.2990(2) 0.31761(14) 0.0463(4) Uani 0.75 1 d . . P A 1
Cl3 Cl 0.62126(6) 0.58507(18) 0.44253(9) 0.0469(3) Uani 1 1 d . . . . .
Cl4 Cl 0.7584(2) 0.3948(7) 0.5449(5) 0.0602(18) Uani 0.25 1 d . . P B 2
C1 C 0.7798(2) 0.6462(7) 0.4302(4) 0.0388(12) Uani 1 1 d . . . . .
H1 H 0.829975 0.644957 0.480071 0.047 Uiso 1 1 calc R U . . .
C2 C 0.7425(2) 0.7973(7) 0.3783(4) 0.0363(11) Uani 1 1 d . . . . .
H2 H 0.765571 0.905812 0.389982 0.044 Uiso 1 1 calc R U . . .
C3 C 0.5091(2) 0.1803(7) 0.0680(4) 0.0426(13) Uani 0.75 1 d DG . P A 1
C4 C 0.4558(3) 0.2598(5) 0.0163(4) 0.0463(16) Uani 0.75 1 d G . P A 1
H4 H 0.452713 0.343724 -0.019542 0.056 Uiso 0.75 1 calc R U P A 1
C5 C 0.4070(2) 0.2165(6) 0.0169(4) 0.0453(13) Uani 0.75 1 d G . P A 1
H5A H 0.370594 0.270804 -0.018421 0.054 Uiso 0.75 1 calc R U P A 1
C6 C 0.4115(2) 0.0937(7) 0.0694(4) 0.0426(13) Uani 0.75 1 d G . P A 1
H6A H 0.378204 0.064084 0.069819 0.051 Uiso 0.75 1 calc R U P A 1
C7 C 0.4648(3) 0.0142(6) 0.1211(4) 0.0463(16) Uani 0.75 1 d G . P A 1
H7 H 0.467933 -0.069719 0.156938 0.056 Uiso 0.75 1 calc R U P A 1
C8 C 0.5136(2) 0.0575(7) 0.1204(4) 0.0453(13) Uani 0.75 1 d G . P A 1
H8 H 0.550053 0.003199 0.155818 0.054 Uiso 0.75 1 calc R U P A 1
C9 C 0.5608(5) 0.2317(15) 0.0647(7) 0.072(3) Uani 0.75 1 d D . P A 1
H9A H 0.548618 0.230216 -0.001221 0.109 Uiso 0.75 1 calc R U P A 1
H9B H 0.595149 0.165691 0.103400 0.109 Uiso 0.75 1 calc R U P A 1
H9C H 0.572045 0.332553 0.089772 0.109 Uiso 0.75 1 calc R U P A 1
C10 C 0.5312(8) 0.131(3) 0.1046(17) 0.061(5) Uiso 0.25 1 d DG . P A 2
C11 C 0.4916(11) 0.238(2) 0.0419(16) 0.050(7) Uiso 0.25 1 d G . P A 2
H11 H 0.505073 0.312226 0.019056 0.060 Uiso 0.25 1 calc R U P A 2
C12 C 0.4322(10) 0.237(2) 0.0125(15) 0.058(8) Uiso 0.25 1 d G . P A 2
H12 H 0.405053 0.310071 -0.030445 0.070 Uiso 0.25 1 calc R U P A 2
C13 C 0.4124(8) 0.128(3) 0.0458(18) 0.074(10) Uiso 0.25 1 d G . P A 2
H13 H 0.371800 0.127543 0.025733 0.089 Uiso 0.25 1 calc R U P A 2
C14 C 0.4521(11) 0.021(3) 0.1086(19) 0.054(8) Uiso 0.25 1 d G . P A 2
H14 H 0.438568 -0.052832 0.131412 0.064 Uiso 0.25 1 calc R U P A 2
C15 C 0.5115(10) 0.023(2) 0.1380(17) 0.069(10) Uiso 0.25 1 d G . P A 2
H15 H 0.538588 -0.050679 0.180914 0.083 Uiso 0.25 1 calc R U P A 2
C16 C 0.5925(11) 0.149(4) 0.126(2) 0.061(5) Uiso 0.25 1 d D . P A 2
H16A H 0.588843 0.166822 0.066099 0.092 Uiso 0.25 1 calc R U P A 2
H16B H 0.616003 0.059305 0.155878 0.092 Uiso 0.25 1 calc R U P A 2
H16C H 0.612673 0.233494 0.168392 0.092 Uiso 0.25 1 calc R U P A 2
B1 B 0.6744(3) 0.7983(7) 0.3623(4) 0.0350(12) Uani 1 1 d . . . . .
H1A H 0.649579 0.897222 0.361912 0.042 Uiso 1 1 calc R U . . .
B2 B 0.6705(3) 0.6226(7) 0.4060(4) 0.0363(13) Uani 1 1 d . . . . .
B3 B 0.7405(3) 0.5288(7) 0.4531(5) 0.0401(13) Uani 1 1 d . . . . .
H3 H 0.759537 0.447869 0.513135 0.048 Uiso 0.75 1 calc R U P B 1
B4 B 0.7478(3) 0.4991(9) 0.3571(5) 0.0487(16) Uani 1 1 d . . . . .
H4A H 0.773034 0.401514 0.356825 0.058 Uiso 1 1 calc R U . . .
B5 B 0.7507(3) 0.6709(9) 0.3118(5) 0.0446(15) Uani 1 1 d . . . . .
H5 H 0.777659 0.688164 0.282035 0.054 Uiso 1 1 calc R U . . .
B6 B 0.6821(3) 0.7653(8) 0.2665(4) 0.0419(15) Uani 1 1 d . . . . .
H6 H 0.663449 0.845130 0.205943 0.050 Uiso 1 1 calc R U . . .
B7 B 0.6362(3) 0.6485(8) 0.2820(4) 0.0385(13) Uani 1 1 d . . . . .
B8 B 0.6769(3) 0.4828(8) 0.3381(5) 0.0438(15) Uani 1 1 d . . . . .
H8A H 0.654169 0.373128 0.323871 0.053 Uiso 0.25 1 calc R U P A 2
B9 B 0.6829(3) 0.5702(9) 0.2508(5) 0.0447(15) Uani 1 1 d . . . . .
H9 H 0.664019 0.519192 0.179441 0.054 Uiso 1 1 calc R U . . .

loop_
_atom_site_aniso_label
_atom_site_aniso_U_11
_atom_site_aniso_U_22
_atom_site_aniso_U_33
_atom_site_aniso_U_23
_atom_site_aniso_U_13
_atom_site_aniso_U_12
Cs1 0.0268(2) 0.0320(2) 0.0272(2) 0.000 0.01264(17) 0.000
Co1 0.0257(5) 0.0344(6) 0.0276(5) 0.0027(4) 0.0141(4) -0.0039(4)
Cl1 0.0326(6) 0.0688(9) 0.0347(7) 0.0050(6) 0.0133(5) -0.0132(6)
Cl2 0.0396(9) 0.0493(10) 0.0485(10) -0.0141(8) 0.0244(8) -0.0107(8)
Cl3 0.0372(6) 0.0667(9) 0.0363(6) -0.0018(6) 0.0208(5) -0.0215(6)
Cl4 0.035(3) 0.035(3) 0.082(4) 0.031(3) 0.017(3) 0.008(2)
C1 0.033(3) 0.049(3) 0.032(3) -0.003(2) 0.018(2) -0.001(2)
C2 0.030(2) 0.047(3) 0.031(2) 0.004(2) 0.017(2) -0.007(2)
C3 0.054(3) 0.042(3) 0.036(3) -0.015(3) 0.027(3) -0.016(3)
C4 0.047(4) 0.044(3) 0.032(3) -0.008(2) 0.014(3) -0.012(3)
C5 0.048(3) 0.038(3) 0.039(3) -0.012(2) 0.018(3) -0.005(3)
C6 0.054(3) 0.042(3) 0.036(3) -0.015(3) 0.027(3) -0.016(3)
C7 0.047(4) 0.044(3) 0.032(3) -0.008(2) 0.014(3) -0.012(3)
C8 0.048(3) 0.038(3) 0.039(3) -0.012(2) 0.018(3) -0.005(3)
C9 0.065(6) 0.110(9) 0.058(6) -0.040(6) 0.045(5) -0.038(6)
B1 0.028(3) 0.043(3) 0.030(3) 0.004(2) 0.014(2) -0.005(2)
B2 0.034(3) 0.044(3) 0.030(3) 0.001(2) 0.017(2) -0.011(2)
B3 0.042(3) 0.035(3) 0.038(3) -0.002(3) 0.020(3) -0.005(3)
B4 0.044(4) 0.054(4) 0.043(4) -0.011(3) 0.022(3) -0.003(3)
B5 0.035(3) 0.064(4) 0.035(3) -0.006(3) 0.020(3) -0.010(3)
B6 0.031(3) 0.060(4) 0.032(3) 0.002(3) 0.017(2) -0.010(3)
B7 0.030(3) 0.049(4) 0.033(3) 0.004(3) 0.016(2) -0.008(3)
B8 0.046(3) 0.044(4) 0.033(3) -0.005(3) 0.018(3) -0.010(3)
B9 0.036(3) 0.061(4) 0.034(3) -0.005(3) 0.019(3) -0.006(3)

loop_
_atom_type_symbol
_atom_type_description
_atom_type_scat_dispersion_real
_atom_type_scat_dispersion_imag
_atom_type_scat_source
C C 0.0181 0.0091 'International Tables Vol C Tables 4.2.6.8 and 6.1.1.4'
H H 0.0000 0.0000 'International Tables Vol C Tables 4.2.6.8 and 6.1.1.4'
B B 0.0090 0.0039 'International Tables Vol C Tables 4.2.6.8 and 6.1.1.4'
Cl Cl 0.3639 0.7018 'International Tables Vol C Tables 4.2.6.8 and 6.1.1.4'
Co Co -2.3653 3.6143 'International Tables Vol C Tables 4.2.6.8 and 6.1.1.4'
Cs Cs -0.7457 7.9052 'International Tables Vol C Tables 4.2.6.8 and 6.1.1.4'

loop_
_geom_angle_atom_site_label_1
_geom_angle_atom_site_label_2
_geom_angle_atom_site_label_3
_geom_angle
_geom_angle_site_symmetry_1
_geom_angle_site_symmetry_3
_geom_angle_publ_flag
Cl1 Cs1 Cl1 75.61(6) 2_655 . ?
Cl1 Cs1 Cl2 126.69(4) 2_655 . ?
Cl1 Cs1 Cl2 66.97(4) . . ?
Cl1 Cs1 Cl2 66.97(4) 2_655 2_655 ?
Cl1 Cs1 Cl2 126.69(4) . 2_655 ?
Cl1 Cs1 C5 96.8(3) 2_655 2_655 ?
Cl1 Cs1 C5 96.78(11) . . ?
Cl1 Cs1 C5 115.07(8) 2_655 . ?
Cl1 Cs1 C5 115.1(4) . 2_655 ?
Cl1 Cs1 C6 124.6(3) . 2_655 ?
Cl1 Cs1 C6 124.60(10) 2_655 . ?
Cl1 Cs1 C6 118.56(9) . . ?
Cl1 Cs1 C6 118.6(2) 2_655 2_655 ?
Cl1 Cs1 C12 120.1(3) 2_655 . ?
Cl1 Cs1 C12 87.3(15) 2_655 2_655 ?
Cl1 Cs1 C12 120.1(16) . 2_655 ?
Cl1 Cs1 C12 87.3(3) . . ?
Cl1 Cs1 C13 110.0(11) 2_655 2_655 ?
Cl1 Cs1 C13 123.7(4) 2_655 . ?
Cl1 Cs1 C13 123.7(13) . 2_655 ?
Cl1 Cs1 C13 110.0(3) . . ?
Cl2 Cs1 Cl2 165.00(7) . 2_655 ?
Cl2 Cs1 C5 106.05(10) . . ?
Cl2 Cs1 C5 68.53(10) 2_655 . ?
Cl2 Cs1 C5 68.5(3) . 2_655 ?
Cl2 Cs1 C5 106.1(3) 2_655 2_655 ?
Cl2 Cs1 C6 106.5(3) 2_655 2_655 ?
Cl2 Cs1 C6 62.8(3) . 2_655 ?
Cl2 Cs1 C6 106.55(9) . . ?
Cl2 Cs1 C6 62.77(8) 2_655 . ?
Cl2 Cs1 C12 80.5(15) . 2_655 ?
Cl2 Cs1 C12 95.1(15) 2_655 2_655 ?
Cl2 Cs1 C13 66.5(13) . 2_655 ?
Cl2 Cs1 C13 104.5(13) 2_655 2_655 ?
C5 Cs1 C5 139.9(4) . 2_655 ?
C5 Cs1 C12 12.3(16) 2_655 2_655 ?
C5 Cs1 C12 141.2(16) . 2_655 ?
C5 Cs1 C13 125.3(12) . 2_655 ?
C5 Cs1 C13 14.8(13) 2_655 2_655 ?
C6 Cs1 C5 22.95(15) 2_655 2_655 ?
C6 Cs1 C5 117.8(2) 2_655 . ?
C6 Cs1 C5 117.8(4) . 2_655 ?
C6 Cs1 C5 22.9 . . ?
C6 Cs1 C6 97.1(3) . 2_655 ?
C6 Cs1 C12 118.3(16) . 2_655 ?
C6 Cs1 C12 31.3(16) 2_655 2_655 ?
C6 Cs1 C13 8.5(12) 2_655 2_655 ?
C6 Cs1 C13 103.7(12) . 2_655 ?
C12 Cs1 C12 146.5(16) 2_655 . ?
C13 Cs1 C12 126.5(11) 2_655 . ?
C13 Cs1 C12 22.77(16) . . ?
C13 Cs1 C13 110.8(13) 2_655 . ?
C1 Co1 C1 180.0 . 7_666 ?
C1 Co1 C2 47.5(2) 7_666 7_666 ?
C1 Co1 C2 47.5(2) . . ?
C1 Co1 C2 132.5(2) 7_666 . ?
C1 Co1 C2 132.5(2) . 7_666 ?
C1 Co1 B1 84.1(2) . . ?
C1 Co1 B1 95.9(2) 7_666 . ?
C1 Co1 B1 95.9(2) . 7_666 ?
C1 Co1 B1 84.1(2) 7_666 7_666 ?
C1 Co1 B2 83.0(2) . . ?
C1 Co1 B2 83.0(2) 7_666 7_666 ?
C1 Co1 B2 97.0(2) 7_666 . ?
C1 Co1 B2 97.0(2) . 7_666 ?
C1 Co1 B3 48.6(2) . . ?
C1 Co1 B3 48.6(2) 7_666 7_666 ?
C1 Co1 B3 131.4(2) 7_666 . ?
C1 Co1 B3 131.4(2) . 7_666 ?
C2 Co1 C2 180.0 . 7_666 ?
C2 Co1 B1 131.2(2) . 7_666 ?
C2 Co1 B1 48.8(2) 7_666 7_666 ?
C2 Co1 B1 131.2(2) 7_666 . ?
C2 Co1 B1 48.8(2) . . ?
C2 Co1 B2 82.9(2) . . ?
C2 Co1 B2 97.1(2) 7_666 . ?
C2 Co1 B2 97.1(2) . 7_666 ?
C2 Co1 B2 82.9(2) 7_666 7_666 ?
C2 Co1 B3 96.3(2) 7_666 . ?
C2 Co1 B3 83.7(2) 7_666 7_666 ?
C2 Co1 B3 83.7(2) . . ?
C2 Co1 B3 96.3(2) . 7_666 ?
B1 Co1 B1 180.0 . 7_666 ?
B1 Co1 B2 49.7(2) . . ?
B1 Co1 B2 130.3(2) 7_666 . ?
B1 Co1 B2 49.7(2) 7_666 7_666 ?
B1 Co1 B2 130.3(2) . 7_666 ?
B1 Co1 B3 93.4(3) 7_666 . ?
B1 Co1 B3 86.6(3) 7_666 7_666 ?
B1 Co1 B3 93.4(3) . 7_666 ?
B1 Co1 B3 86.6(3) . . ?
B2 Co1 B2 180.0 . 7_666 ?
B3 Co1 B2 130.1(3) . 7_666 ?
B3 Co1 B2 49.9(3) . . ?
B3 Co1 B2 49.9(3) 7_666 7_666 ?
B3 Co1 B2 130.1(3) 7_666 . ?
B3 Co1 B3 180.0 . 7_666 ?
B7 Cl1 Cs1 107.5(2) . . ?
B8 Cl2 Cs1 105.2(3) . . ?
B2 Cl3 Cs1 104.8(2) . . ?
Co1 C1 H1 106.2 . . ?
C2 C1 Co1 66.3(3) . . ?
C2 C1 H1 122.0 . . ?
C2 C1 B3 111.8(4) . . ?
C2 C1 B4 111.1(5) . . ?
C2 C1 B5 61.6(4) . . ?
B3 C1 Co1 68.6(3) . . ?
B3 C1 H1 117.9 . . ?
B3 C1 B5 115.3(4) . . ?
B4 C1 Co1 126.5(4) . . ?
B4 C1 H1 116.3 . . ?
B4 C1 B3 63.6(4) . . ?
B4 C1 B5 62.2(4) . . ?
B5 C1 Co1 124.7(4) . . ?
B5 C1 H1 116.0 . . ?
Co1 C2 H2 106.6 . . ?
C1 C2 Co1 66.2(3) . . ?
C1 C2 H2 121.9 . . ?
C1 C2 B1 111.8(4) . . ?
C1 C2 B5 61.8(4) . . ?
C1 C2 B6 111.9(5) . . ?
B1 C2 Co1 68.1(3) . . ?
B1 C2 H2 118.0 . . ?
B1 C2 B5 115.9(4) . . ?
B5 C2 Co1 124.7(4) . . ?
B5 C2 H2 115.4 . . ?
B6 C2 Co1 126.4(3) . . ?
B6 C2 H2 115.7 . . ?
B6 C2 B1 63.8(3) . . ?
B6 C2 B5 62.8(4) . . ?
C4 C3 Cs1 76.71(19) . . ?
C4 C3 C8 120.0 . . ?
C4 C3 C9 117.9(7) . . ?
C8 C3 Cs1 78.6(2) . . ?
C8 C3 C9 122.1(7) . . ?
C9 C3 Cs1 115.4(4) . . ?
Cs1 C4 H4 113.3 . . ?
C3 C4 Cs1 80.94(19) . . ?
C3 C4 H4 120.0 . . ?
C3 C4 C5 120.0 . . ?
C5 C4 Cs1 76.23(18) . . ?
C5 C4 H4 120.0 . . ?
Cs1 C5 H5A 111.0 . . ?
C4 C5 Cs1 81.06(18) . . ?
C4 C5 H5A 120.0 . . ?
C6 C5 Cs1 78.3(2) . . ?
C6 C5 C4 120.0 . . ?
C6 C5 H5A 120.0 . . ?
Cs1 C6 H6A 110.8 . . ?
C5 C6 Cs1 78.8(2) . . ?
C5 C6 H6A 120.0 . . ?
C5 C6 C7 120.0 . . ?
C7 C6 Cs1 80.8(2) . . ?
C7 C6 H6A 120.0 . . ?
Cs1 C7 H7 112.8 . . ?
C6 C7 Cs1 76.46(19) . . ?
C6 C7 H7 120.0 . . ?
C6 C7 C8 120.0 . . ?
C8 C7 Cs1 81.18(18) . . ?
C8 C7 H7 120.0 . . ?
Cs1 C8 H8 115.0 . . ?
C3 C8 Cs1 79.2(2) . . ?
C3 C8 H8 120.0 . . ?
C7 C8 Cs1 76.41(18) . . ?
C7 C8 C3 120.0 . . ?
C7 C8 H8 120.0 . . ?
C3 C9 H9A 109.5 . . ?
C3 C9 H9B 109.5 . . ?
C3 C9 H9C 109.5 . . ?
H9A C9 H9B 109.5 . . ?
H9A C9 H9C 109.5 . . ?
H9B C9 H9C 109.5 . . ?
C11 C10 Cs1 76.7(8) . . ?
C11 C10 C15 120.0 . . ?
C11 C10 C16 112(2) . . ?
C15 C10 Cs1 78.6(8) . . ?
C15 C10 C16 128(2) . . ?
C16 C10 Cs1 116.1(17) . . ?
Cs1 C11 H11 113.2 . . ?
C10 C11 Cs1 81.1(9) . . ?
C10 C11 H11 120.0 . . ?
C10 C11 C12 120.0 . . ?
C12 C11 Cs1 76.2(9) . . ?
C12 C11 H11 120.0 . . ?
Cs1 C12 H12 110.8 . . ?
C11 C12 Cs1 81.3(9) . . ?
C11 C12 H12 120.0 . . ?
C11 C12 C13 120.0 . . ?
C13 C12 Cs1 78.3(9) . . ?
C13 C12 H12 120.0 . . ?
Cs1 C13 H13 110.4 . . ?
C12 C13 Cs1 79.0(8) . . ?
C12 C13 H13 120.0 . . ?
C14 C13 Cs1 80.9(9) . . ?
C14 C13 C12 120.0 . . ?
C14 C13 H13 120.0 . . ?
Cs1 C14 H14 112.5 . . ?
C13 C14 Cs1 76.5(9) . . ?
C13 C14 H14 120.0 . . ?
C13 C14 C15 120.0 . . ?
C15 C14 Cs1 81.4(8) . . ?
C15 C14 H14 120.0 . . ?
Cs1 C15 H15 114.9 . . ?
C10 C15 Cs1 79.3(8) . . ?
C10 C15 H15 120.0 . . ?
C14 C15 Cs1 76.4(8) . . ?
C14 C15 C10 120.0 . . ?
C14 C15 H15 120.0 . . ?
C10 C16 H16A 109.5 . . ?
C10 C16 H16B 109.5 . . ?
C10 C16 H16C 109.5 . . ?
H16A C16 H16B 109.5 . . ?
H16A C16 H16C 109.5 . . ?
H16B C16 H16C 109.5 . . ?
Co1 B1 H1A 111.7 . . ?
C2 B1 Co1 63.1(3) . . ?
C2 B1 H1A 126.9 . . ?
C2 B1 B2 104.3(4) . . ?
C2 B1 B6 57.5(3) . . ?
C2 B1 B7 102.6(4) . . ?
B2 B1 Co1 66.4(3) . . ?
B2 B1 H1A 122.2 . . ?
B2 B1 B6 107.6(5) . . ?
B6 B1 Co1 116.2(4) . . ?
B6 B1 H1A 120.9 . . ?
B7 B1 Co1 118.2(4) . . ?
B7 B1 H1A 121.4 . . ?
B7 B1 B2 59.9(3) . . ?
B7 B1 B6 59.2(4) . . ?
Cl3 B2 Co1 117.9(3) . . ?
B1 B2 Co1 63.9(3) . . ?
B1 B2 Cl3 123.2(4) . . ?
B1 B2 B3 107.8(4) . . ?
B1 B2 B8 107.7(4) . . ?
B3 B2 Co1 64.2(3) . . ?
B3 B2 Cl3 124.0(4) . . ?
B7 B2 Co1 116.0(3) . . ?
B7 B2 Cl3 117.0(4) . . ?
B7 B2 B1 59.9(3) . . ?
B7 B2 B3 107.1(4) . . ?
B7 B2 B8 59.8(4) . . ?
B8 B2 Co1 115.8(4) . . ?
B8 B2 Cl3 117.4(4) . . ?
B8 B2 B3 59.2(4) . . ?
Co1 B3 H3 112.1 . . ?
Cl4 B3 Co1 112.8(4) . . ?
C1 B3 Co1 62.8(3) . . ?
C1 B3 Cl4 136.2(5) . . ?
C1 B3 B2 104.2(4) . . ?
C1 B3 H3 126.7 . . ?
C1 B3 B4 57.8(4) . . ?
C1 B3 B8 103.3(5) . . ?
B2 B3 Co1 65.9(3) . . ?
B2 B3 Cl4 113.2(5) . . ?
B2 B3 H3 122.3 . . ?
B4 B3 Co1 116.0(4) . . ?
B4 B3 Cl4 125.5(5) . . ?
B4 B3 B2 107.7(5) . . ?
B4 B3 H3 120.8 . . ?
B8 B3 Co1 118.3(4) . . ?
B8 B3 Cl4 114.5(5) . . ?
B8 B3 B2 60.3(4) . . ?
B8 B3 H3 120.8 . . ?
B8 B3 B4 59.5(4) . . ?
C1 B4 B3 58.7(4) . . ?
C1 B4 H4A 124.6 . . ?
C1 B4 B5 59.8(4) . . ?
C1 B4 B8 104.3(5) . . ?
C1 B4 B9 105.2(5) . . ?
B3 B4 H4A 121.0 . . ?
B5 B4 B3 109.3(5) . . ?
B5 B4 H4A 120.8 . . ?
B5 B4 B8 108.2(5) . . ?
B5 B4 B9 59.8(4) . . ?
B8 B4 B3 59.8(4) . . ?
B8 B4 H4A 122.7 . . ?
B8 B4 B9 60.3(4) . . ?
B9 B4 B3 108.7(5) . . ?
B9 B4 H4A 122.1 . . ?
C1 B5 B4 58.0(4) . . ?
C1 B5 H5 125.3 . . ?
C1 B5 B6 103.7(4) . . ?
C1 B5 B9 104.6(5) . . ?
C2 B5 C1 56.6(3) . . ?
C2 B5 B4 103.8(5) . . ?
C2 B5 H5 125.4 . . ?
C2 B5 B6 57.8(4) . . ?
C2 B5 B9 104.4(5) . . ?
B4 B5 H5 122.1 . . ?
B4 B5 B6 108.5(5) . . ?
B4 B5 B9 60.6(4) . . ?
B6 B5 H5 122.2 . . ?
B9 B5 H5 122.4 . . ?
B9 B5 B6 60.7(4) . . ?
C2 B6 B1 58.6(3) . . ?
C2 B6 B5 59.4(4) . . ?
C2 B6 H6 124.9 . . ?
C2 B6 B7 104.0(4) . . ?
C2 B6 B9 104.6(5) . . ?
B1 B6 H6 120.9 . . ?
B5 B6 B1 108.9(4) . . ?
B5 B6 H6 121.3 . . ?
B5 B6 B9 59.3(4) . . ?
B7 B6 B1 60.0(4) . . ?
B7 B6 B5 107.6(5) . . ?
B7 B6 H6 122.8 . . ?
B7 B6 B9 60.2(4) . . ?
B9 B6 B1 108.6(5) . . ?
B9 B6 H6 122.3 . . ?
B1 B7 Cl1 120.2(4) . . ?
B1 B7 B2 60.2(3) . . ?
B1 B7 B8 108.4(4) . . ?
B1 B7 B9 109.5(4) . . ?
B2 B7 Cl1 120.3(4) . . ?
B2 B7 B8 60.4(4) . . ?
B2 B7 B9 109.3(5) . . ?
B6 B7 Cl1 121.3(4) . . ?
B6 B7 B1 60.8(4) . . ?
B6 B7 B2 109.1(4) . . ?
B6 B7 B8 108.1(5) . . ?
B6 B7 B9 60.5(4) . . ?
B8 B7 Cl1 122.3(4) . . ?
B8 B7 B9 59.9(4) . . ?
B9 B7 Cl1 121.8(4) . . ?
B2 B8 Cl2 124.6(4) . . ?
B2 B8 H8A 121.2 . . ?
B3 B8 Cl2 118.8(4) . . ?
B3 B8 B2 60.5(4) . . ?
B3 B8 B7 108.1(5) . . ?
B3 B8 H8A 121.0 . . ?
B3 B8 B9 109.3(5) . . ?
B4 B8 Cl2 116.8(5) . . ?
B4 B8 B2 108.8(5) . . ?
B4 B8 B3 60.7(4) . . ?
B4 B8 B7 107.7(5) . . ?
B4 B8 H8A 121.5 . . ?
B4 B8 B9 60.2(4) . . ?
B7 B8 Cl2 126.4(4) . . ?
B7 B8 B2 59.7(4) . . ?
B7 B8 H8A 122.2 . . ?
B9 B8 Cl2 120.2(4) . . ?
B9 B8 B2 108.8(5) . . ?
B9 B8 B7 60.1(4) . . ?
B9 B8 H8A 121.0 . . ?
B4 B9 B6 107.0(5) . . ?
B4 B9 B7 107.1(5) . . ?
B4 B9 B8 59.5(4) . . ?
B4 B9 H9 122.4 . . ?
B5 B9 B4 59.6(4) . . ?
B5 B9 B6 59.9(4) . . ?
B5 B9 B7 107.3(5) . . ?
B5 B9 B8 107.4(5) . . ?
B5 B9 H9 122.0 . . ?
B6 B9 H9 122.3 . . ?
B7 B9 B6 59.3(4) . . ?
B7 B9 H9 122.2 . . ?
B8 B9 B6 107.2(5) . . ?
B8 B9 B7 60.0(4) . . ?
B8 B9 H9 122.0 . . ?

loop_
_geom_bond_atom_site_label_1
_geom_bond_atom_site_label_2
_geom_bond_distance
_geom_bond_site_symmetry_2
_geom_bond_publ_flag
Cs1 Cl1 3.4646(14) 2_655 ?
Cs1 Cl1 3.4646(14) . ?
Cs1 Cl2 3.4690(19) 2_655 ?
Cs1 Cl2 3.4690(19) . ?
Cs1 C5 3.498(7) 2_655 ?
Cs1 C5 3.498(5) . ?
Cs1 C6 3.491(15) 2_655 ?
Cs1 C6 3.491(6) . ?
Cs1 C12 3.53(2) 2_655 ?
Cs1 C12 3.53(2) . ?
Cs1 C13 3.52(3) . ?
Cs1 C13 3.52(6) 2_655 ?
Co1 C1 2.022(5) . ?
Co1 C1 2.022(5) 7_666 ?
Co1 C2 2.024(5) 7_666 ?
Co1 C2 2.024(5) . ?
Co1 B1 2.105(6) 7_666 ?
Co1 B1 2.105(6) . ?
Co1 B2 2.147(6) . ?
Co1 B2 2.147(6) 7_666 ?
Co1 B3 2.118(7) 7_666 ?
Co1 B3 2.118(7) . ?
Cl1 B7 1.810(6) . ?
Cl2 B8 1.806(7) . ?
Cl3 B2 1.808(6) . ?
Cl4 B3 1.819(9) . ?
C1 H1 1.1200 . ?
C1 C2 1.630(8) . ?
C1 B3 1.706(9) . ?
C1 B4 1.689(9) . ?
C1 B5 1.721(8) . ?
C2 H2 1.1200 . ?
C2 B1 1.708(8) . ?
C2 B5 1.718(9) . ?
C2 B6 1.688(8) . ?
C3 C4 1.3900 . ?
C3 C8 1.3900 . ?
C3 C9 1.513(9) . ?
C4 H4 0.9500 . ?
C4 C5 1.3900 . ?
C5 H5A 0.9500 . ?
C5 C6 1.3900 . ?
C6 H6A 0.9500 . ?
C6 C7 1.3900 . ?
C7 H7 0.9500 . ?
C7 C8 1.3900 . ?
C8 H8 0.9500 . ?
C9 H9A 0.9800 . ?
C9 H9B 0.9800 . ?
C9 H9C 0.9800 . ?
C10 C11 1.3900 . ?
C10 C15 1.3900 . ?
C10 C16 1.499(18) . ?
C11 H11 0.9500 . ?
C11 C12 1.3900 . ?
C12 H12 0.9500 . ?
C12 C13 1.3900 . ?
C13 H13 0.9500 . ?
C13 C14 1.3900 . ?
C14 H14 0.9500 . ?
C14 C15 1.3900 . ?
C15 H15 0.9500 . ?
C16 H16A 0.9800 . ?
C16 H16B 0.9800 . ?
C16 H16C 0.9800 . ?
B1 H1A 1.1200 . ?
B1 B2 1.787(9) . ?
B1 B6 1.796(9) . ?
B1 B7 1.781(9) . ?
B2 B3 1.798(9) . ?
B2 B7 1.782(9) . ?
B2 B8 1.795(10) . ?
B3 H3 1.1200 . ?
B3 B4 1.788(10) . ?
B3 B8 1.773(9) . ?
B4 H4A 1.1200 . ?
B4 B5 1.761(11) . ?
B4 B8 1.767(10) . ?
B4 B9 1.780(10) . ?
B5 H5 1.1200 . ?
B5 B6 1.775(10) . ?
B5 B9 1.764(9) . ?
B6 H6 1.1200 . ?
B6 B7 1.768(9) . ?
B6 B9 1.789(11) . ?
B7 B8 1.783(10) . ?
B7 B9 1.784(10) . ?
B8 H8A 1.1200 . ?
B8 B9 1.782(10) . ?
B9 H9 1.1200 . ?

loop_
_geom_torsion_atom_site_label_1
_geom_torsion_atom_site_label_2
_geom_torsion_atom_site_label_3
_geom_torsion_atom_site_label_4
_geom_torsion
_geom_torsion_site_symmetry_1
_geom_torsion_site_symmetry_2
_geom_torsion_site_symmetry_3
_geom_torsion_site_symmetry_4
_geom_torsion_publ_flag
Cs1 Cl1 B7 B1 -119.1(4) . . . . ?
Cs1 Cl1 B7 B2 -48.1(5) . . . . ?
Cs1 Cl1 B7 B6 168.7(4) . . . . ?
Cs1 Cl1 B7 B8 24.1(5) . . . . ?
Cs1 Cl1 B7 B9 96.3(5) . . . . ?
Cs1 Cl2 B8 B2 47.0(5) . . . . ?
Cs1 Cl2 B8 B3 119.3(5) . . . . ?
Cs1 Cl2 B8 B4 -171.1(4) . . . . ?
Cs1 Cl2 B8 B7 -28.4(6) . . . . ?
Cs1 Cl2 B8 B9 -101.6(5) . . . . ?
Cs1 Cl3 B2 Co1 -177.6(3) . . . . ?
Cs1 Cl3 B2 B1 106.8(4) . . . . ?
Cs1 Cl3 B2 B3 -101.2(4) . . . . ?
Cs1 Cl3 B2 B7 36.7(5) . . . . ?
Cs1 Cl3 B2 B8 -31.5(5) . . . . ?
Cs1 C3 C4 C5 -68.26(19) . . . . ?
Cs1 C3 C8 C7 67.24(17) . . . . ?
Cs1 C4 C5 C6 -70.8(2) . . . . ?
Cs1 C5 C6 C7 -72.35(18) . . . . ?
Cs1 C6 C7 C8 -71.27(19) . . . . ?
Cs1 C7 C8 C3 -68.71(19) . . . . ?
Cs1 C10 C11 C12 -68.3(8) . . . . ?
Cs1 C10 C15 C14 67.3(8) . . . . ?
Cs1 C11 C12 C13 -71.0(9) . . . . ?
Cs1 C12 C13 C14 -72.6(9) . . . . ?
Cs1 C13 C14 C15 -71.6(8) . . . . ?
Cs1 C14 C15 C10 -68.9(8) . . . . ?
Co1 C1 C2 B1 -52.0(4) . . . . ?
Co1 C1 C2 B5 -160.7(4) . . . . ?
Co1 C1 C2 B6 -121.4(4) . . . . ?
Co1 C1 B3 Cl4 -95.3(7) . . . . ?
Co1 C1 B3 B2 52.9(3) . . . . ?
Co1 C1 B3 B4 155.2(4) . . . . ?
Co1 C1 B3 B8 115.2(4) . . . . ?
Co1 C1 B4 B3 -29.1(5) . . . . ?
Co1 C1 B4 B5 114.2(5) . . . . ?
Co1 C1 B4 B8 11.2(7) . . . . ?
Co1 C1 B4 B9 73.8(6) . . . . ?
Co1 C1 B5 C2 21.6(4) . . . . ?
Co1 C1 B5 B4 -116.9(5) . . . . ?
Co1 C1 B5 B6 -13.5(6) . . . . ?
Co1 C1 B5 B9 -76.3(6) . . . . ?
Co1 C2 B1 B2 -53.6(3) . . . . ?
Co1 C2 B1 B6 -155.6(4) . . . . ?
Co1 C2 B1 B7 -115.4(4) . . . . ?
Co1 C2 B5 C1 -21.6(4) . . . . ?
Co1 C2 B5 B4 13.7(6) . . . . ?
Co1 C2 B5 B6 117.1(5) . . . . ?
Co1 C2 B5 B9 76.5(6) . . . . ?
Co1 C2 B6 B1 28.5(5) . . . . ?
Co1 C2 B6 B5 -114.7(5) . . . . ?
Co1 C2 B6 B7 -12.3(7) . . . . ?
Co1 C2 B6 B9 -74.7(6) . . . . ?
Co1 B1 B2 Cl3 107.6(4) . . . . ?
Co1 B1 B2 B3 -48.3(3) . . . . ?
Co1 B1 B2 B7 -148.0(4) . . . . ?
Co1 B1 B2 B8 -110.7(4) . . . . ?
Co1 B1 B6 C2 -24.3(4) . . . . ?
Co1 B1 B6 B5 8.8(6) . . . . ?
Co1 B1 B6 B7 108.6(5) . . . . ?
Co1 B1 B6 B9 71.8(5) . . . . ?
Co1 B1 B7 Cl1 143.3(3) . . . . ?
Co1 B1 B7 B2 33.4(4) . . . . ?
Co1 B1 B7 B6 -105.4(4) . . . . ?
Co1 B1 B7 B8 -4.5(6) . . . . ?
Co1 B1 B7 B9 -68.2(5) . . . . ?
Co1 B2 B3 Cl4 105.6(4) . . . . ?
Co1 B2 B3 C1 -51.0(3) . . . . ?
Co1 B2 B3 B4 -111.2(4) . . . . ?
Co1 B2 B3 B8 -148.4(4) . . . . ?
Co1 B2 B7 Cl1 -141.6(4) . . . . ?
Co1 B2 B7 B1 -31.9(4) . . . . ?
Co1 B2 B7 B6 5.6(6) . . . . ?
Co1 B2 B7 B8 106.1(5) . . . . ?
Co1 B2 B7 B9 70.1(6) . . . . ?
Co1 B2 B8 Cl2 137.9(4) . . . . ?
Co1 B2 B8 B3 31.6(4) . . . . ?
Co1 B2 B8 B4 -6.5(6) . . . . ?
Co1 B2 B8 B7 -106.4(4) . . . . ?
Co1 B2 B8 B9 -70.4(5) . . . . ?
Co1 B3 B4 C1 24.6(4) . . . . ?
Co1 B3 B4 B5 -8.6(6) . . . . ?
Co1 B3 B4 B8 -108.9(5) . . . . ?
Co1 B3 B4 B9 -72.2(6) . . . . ?
Co1 B3 B8 Cl2 -148.5(4) . . . . ?
Co1 B3 B8 B2 -32.9(4) . . . . ?
Co1 B3 B8 B4 105.1(5) . . . . ?
Co1 B3 B8 B7 4.6(6) . . . . ?
Co1 B3 B8 B9 68.4(6) . . . . ?
Cl1 B7 B8 Cl2 3.5(8) . . . . ?
Cl1 B7 B8 B2 -109.2(5) . . . . ?
Cl1 B7 B8 B3 -147.0(5) . . . . ?
Cl1 B7 B8 B4 148.9(4) . . . . ?
Cl1 B7 B8 B9 110.7(5) . . . . ?
Cl1 B7 B9 B4 -149.4(5) . . . . ?
Cl1 B7 B9 B5 148.0(5) . . . . ?
Cl1 B7 B9 B6 110.6(5) . . . . ?
Cl1 B7 B9 B8 -111.6(5) . . . . ?
Cl2 B8 B9 B4 -105.5(6) . . . . ?
Cl2 B8 B9 B5 -142.4(5) . . . . ?
Cl2 B8 B9 B6 154.5(5) . . . . ?
Cl2 B8 B9 B7 117.2(6) . . . . ?
Cl3 B2 B3 Co1 -107.5(4) . . . . ?
Cl3 B2 B3 Cl4 -1.8(7) . . . . ?
Cl3 B2 B3 C1 -158.4(4) . . . . ?
Cl3 B2 B3 B4 141.3(5) . . . . ?
Cl3 B2 B3 B8 104.1(5) . . . . ?
Cl3 B2 B7 Cl1 4.9(7) . . . . ?
Cl3 B2 B7 B1 114.5(5) . . . . ?
Cl3 B2 B7 B6 152.0(5) . . . . ?
Cl3 B2 B7 B8 -107.5(5) . . . . ?
Cl3 B2 B7 B9 -143.5(4) . . . . ?
Cl3 B2 B8 Cl2 -8.8(7) . . . . ?
Cl3 B2 B8 B3 -115.1(5) . . . . ?
Cl3 B2 B8 B4 -153.2(4) . . . . ?
Cl3 B2 B8 B7 106.9(5) . . . . ?
Cl3 B2 B8 B9 142.8(4) . . . . ?
Cl4 B3 B4 C1 -126.8(6) . . . . ?
Cl4 B3 B4 B5 -159.9(5) . . . . ?
Cl4 B3 B4 B8 99.8(6) . . . . ?
Cl4 B3 B4 B9 136.4(6) . . . . ?
Cl4 B3 B8 B2 103.8(5) . . . . ?
Cl4 B3 B8 B4 -118.2(6) . . . . ?
Cl4 B3 B8 B7 141.2(5) . . . . ?
Cl4 B3 B8 B9 -155.0(5) . . . . ?
C1 C2 B1 Co1 51.0(3) . . . . ?
C1 C2 B1 B2 -2.6(5) . . . . ?
C1 C2 B1 B6 -104.6(5) . . . . ?
C1 C2 B1 B7 -64.4(5) . . . . ?
C1 C2 B5 B4 35.4(4) . . . . ?
C1 C2 B5 B6 138.7(5) . . . . ?
C1 C2 B5 B9 98.1(5) . . . . ?
C1 C2 B6 B1 104.3(5) . . . . ?
C1 C2 B6 B5 -38.8(4) . . . . ?
C1 C2 B6 B7 63.5(6) . . . . ?
C1 C2 B6 B9 1.2(6) . . . . ?
C1 B3 B4 B5 -33.2(4) . . . . ?
C1 B3 B4 B8 -133.5(5) . . . . ?
C1 B3 B4 B9 -96.8(6) . . . . ?
C1 B3 B8 Cl2 145.5(5) . . . . ?
C1 B3 B8 B2 -98.9(5) . . . . ?
C1 B3 B8 B4 39.1(5) . . . . ?
C1 B3 B8 B7 -61.4(6) . . . . ?
C1 B3 B8 B9 2.4(6) . . . . ?
C1 B4 B5 C2 -34.7(4) . . . . ?
C1 B4 B5 B6 -94.9(5) . . . . ?
C1 B4 B5 B9 -133.7(5) . . . . ?
C1 B4 B8 Cl2 -149.3(4) . . . . ?
C1 B4 B8 B2 -1.8(6) . . . . ?
C1 B4 B8 B3 -39.8(4) . . . . ?
C1 B4 B8 B7 61.5(6) . . . . ?
C1 B4 B8 B9 99.6(6) . . . . ?
C1 B4 B9 B5 40.4(4) . . . . ?
C1 B4 B9 B6 2.3(6) . . . . ?
C1 B4 B9 B7 -60.0(6) . . . . ?
C1 B4 B9 B8 -98.0(5) . . . . ?
C1 B5 B6 C2 34.5(4) . . . . ?
C1 B5 B6 B1 1.8(6) . . . . ?
C1 B5 B6 B7 -61.7(6) . . . . ?
C1 B5 B6 B9 -99.2(5) . . . . ?
C1 B5 B9 B4 -39.3(5) . . . . ?
C1 B5 B9 B6 97.8(5) . . . . ?
C1 B5 B9 B7 60.7(6) . . . . ?
C1 B5 B9 B8 -2.5(7) . . . . ?
C2 C1 B3 Co1 -51.6(3) . . . . ?
C2 C1 B3 Cl4 -146.9(7) . . . . ?
C2 C1 B3 B2 1.3(6) . . . . ?
C2 C1 B3 B4 103.6(5) . . . . ?
C2 C1 B3 B8 63.6(5) . . . . ?
C2 C1 B4 B3 -104.6(5) . . . . ?
C2 C1 B4 B5 38.7(4) . . . . ?
C2 C1 B4 B8 -64.3(6) . . . . ?
C2 C1 B4 B9 -1.7(6) . . . . ?
C2 C1 B5 B4 -138.5(5) . . . . ?
C2 C1 B5 B6 -35.1(4) . . . . ?
C2 C1 B5 B9 -97.9(5) . . . . ?
C2 B1 B2 Co1 51.6(3) . . . . ?
C2 B1 B2 Cl3 159.2(4) . . . . ?
C2 B1 B2 B3 3.3(5) . . . . ?
C2 B1 B2 B7 -96.5(5) . . . . ?
C2 B1 B2 B8 -59.1(5) . . . . ?
C2 B1 B6 B5 33.1(4) . . . . ?
C2 B1 B6 B7 132.9(5) . . . . ?
C2 B1 B6 B9 96.1(5) . . . . ?
C2 B1 B7 Cl1 -150.7(4) . . . . ?
C2 B1 B7 B2 99.4(4) . . . . ?
C2 B1 B7 B6 -39.3(4) . . . . ?
C2 B1 B7 B8 61.6(5) . . . . ?
C2 B1 B7 B9 -2.2(6) . . . . ?
C2 B5 B6 B1 -32.8(4) . . . . ?
C2 B5 B6 B7 -96.2(5) . . . . ?
C2 B5 B6 B9 -133.7(5) . . . . ?
C2 B5 B9 B4 -98.0(5) . . . . ?
C2 B5 B9 B6 39.1(4) . . . . ?
C2 B5 B9 B7 2.1(6) . . . . ?
C2 B5 B9 B8 -61.1(6) . . . . ?
C2 B6 B7 Cl1 149.6(5) . . . . ?
C2 B6 B7 B1 40.2(4) . . . . ?
C2 B6 B7 B2 2.9(6) . . . . ?
C2 B6 B7 B8 -61.3(6) . . . . ?
C2 B6 B7 B9 -99.0(5) . . . . ?
C2 B6 B9 B4 -2.1(6) . . . . ?
C2 B6 B9 B5 -40.0(4) . . . . ?
C2 B6 B9 B7 98.0(4) . . . . ?
C2 B6 B9 B8 60.4(5) . . . . ?
C3 C4 C5 Cs1 70.8(2) . . . . ?
C3 C4 C5 C6 0.0 . . . . ?
C4 C3 C8 Cs1 -67.24(17) . . . . ?
C4 C3 C8 C7 0.0 . . . . ?
C4 C5 C6 Cs1 72.35(18) . . . . ?
C4 C5 C6 C7 0.0 . . . . ?
C5 C6 C7 Cs1 71.27(19) . . . . ?
C5 C6 C7 C8 0.0 . . . . ?
C6 C7 C8 Cs1 68.71(19) . . . . ?
C6 C7 C8 C3 0.0 . . . . ?
C8 C3 C4 Cs1 68.26(19) . . . . ?
C8 C3 C4 C5 0.0 . . . . ?
C9 C3 C4 Cs1 -111.9(5) . . . . ?
C9 C3 C4 C5 179.8(6) . . . . ?
C9 C3 C8 Cs1 113.0(5) . . . . ?
C9 C3 C8 C7 -179.8(6) . . . . ?
C10 C11 C12 Cs1 71.0(9) . . . . ?
C10 C11 C12 C13 0.0 . . . . ?
C11 C10 C15 Cs1 -67.3(8) . . . . ?
C11 C10 C15 C14 0.0 . . . . ?
C11 C12 C13 Cs1 72.6(9) . . . . ?
C11 C12 C13 C14 0.0 . . . . ?
C12 C13 C14 Cs1 71.6(8) . . . . ?
C12 C13 C14 C15 0.0 . . . . ?
C13 C14 C15 Cs1 68.9(8) . . . . ?
C13 C14 C15 C10 0.0 . . . . ?
C15 C10 C11 Cs1 68.3(8) . . . . ?
C15 C10 C11 C12 0.0 . . . . ?
C16 C10 C11 Cs1 -113(2) . . . . ?
C16 C10 C11 C12 179(2) . . . . ?
C16 C10 C15 Cs1 114(2) . . . . ?
C16 C10 C15 C14 -178(3) . . . . ?
B1 C2 B5 C1 -101.9(5) . . . . ?
B1 C2 B5 B4 -66.6(6) . . . . ?
B1 C2 B5 B6 36.8(5) . . . . ?
B1 C2 B5 B9 -3.8(6) . . . . ?
B1 C2 B6 B5 -143.2(5) . . . . ?
B1 C2 B6 B7 -40.8(4) . . . . ?
B1 C2 B6 B9 -103.2(5) . . . . ?
B1 B2 B3 Co1 48.1(3) . . . . ?
B1 B2 B3 Cl4 153.8(5) . . . . ?
B1 B2 B3 C1 -2.8(5) . . . . ?
B1 B2 B3 B4 -63.1(6) . . . . ?
B1 B2 B3 B8 -100.3(5) . . . . ?
B1 B2 B7 Cl1 -109.6(5) . . . . ?
B1 B2 B7 B6 37.5(5) . . . . ?
B1 B2 B7 B8 138.0(5) . . . . ?
B1 B2 B7 B9 102.0(5) . . . . ?
B1 B2 B8 Cl2 -153.0(4) . . . . ?
B1 B2 B8 B3 100.6(5) . . . . ?
B1 B2 B8 B4 62.6(6) . . . . ?
B1 B2 B8 B7 -37.4(4) . . . . ?
B1 B2 B8 B9 -1.4(6) . . . . ?
B1 B6 B7 Cl1 109.5(5) . . . . ?
B1 B6 B7 B2 -37.3(5) . . . . ?
B1 B6 B7 B8 -101.4(5) . . . . ?
B1 B6 B7 B9 -139.2(5) . . . . ?
B1 B6 B9 B4 -63.5(6) . . . . ?
B1 B6 B9 B5 -101.3(5) . . . . ?
B1 B6 B9 B7 36.7(4) . . . . ?
B1 B6 B9 B8 -0.9(6) . . . . ?
B1 B7 B8 Cl2 150.4(5) . . . . ?
B1 B7 B8 B2 37.7(4) . . . . ?
B1 B7 B8 B3 -0.1(6) . . . . ?
B1 B7 B8 B4 -64.2(6) . . . . ?
B1 B7 B8 B9 -102.4(5) . . . . ?
B1 B7 B9 B4 62.7(6) . . . . ?
B1 B7 B9 B5 0.1(6) . . . . ?
B1 B7 B9 B6 -37.3(4) . . . . ?
B1 B7 B9 B8 100.5(5) . . . . ?
B2 B1 B6 C2 -96.1(5) . . . . ?
B2 B1 B6 B5 -63.0(5) . . . . ?
B2 B1 B6 B7 36.8(4) . . . . ?
B2 B1 B6 B9 0.0(6) . . . . ?
B2 B1 B7 Cl1 109.9(5) . . . . ?
B2 B1 B7 B6 -138.7(5) . . . . ?
B2 B1 B7 B8 -37.8(4) . . . . ?
B2 B1 B7 B9 -101.6(5) . . . . ?
B2 B3 B4 C1 95.8(5) . . . . ?
B2 B3 B4 B5 62.7(6) . . . . ?
B2 B3 B4 B8 -37.6(5) . . . . ?
B2 B3 B4 B9 -1.0(6) . . . . ?
B2 B3 B8 Cl2 -115.7(5) . . . . ?
B2 B3 B8 B4 138.0(5) . . . . ?
B2 B3 B8 B7 37.5(4) . . . . ?
B2 B3 B8 B9 101.2(5) . . . . ?
B2 B7 B8 Cl2 112.7(6) . . . . ?
B2 B7 B8 B3 -37.8(4) . . . . ?
B2 B7 B8 B4 -101.9(5) . . . . ?
B2 B7 B8 B9 -140.1(5) . . . . ?
B2 B7 B9 B4 -1.5(6) . . . . ?
B2 B7 B9 B5 -64.2(6) . . . . ?
B2 B7 B9 B6 -101.5(5) . . . . ?
B2 B7 B9 B8 36.2(4) . . . . ?
B2 B8 B9 B4 101.4(5) . . . . ?
B2 B8 B9 B5 64.5(6) . . . . ?
B2 B8 B9 B6 1.4(6) . . . . ?
B2 B8 B9 B7 -35.8(4) . . . . ?
B3 C1 C2 Co1 52.8(4) . . . . ?
B3 C1 C2 B1 0.8(6) . . . . ?
B3 C1 C2 B5 -107.8(5) . . . . ?
B3 C1 C2 B6 -68.6(5) . . . . ?
B3 C1 B4 B5 143.3(5) . . . . ?
B3 C1 B4 B8 40.3(5) . . . . ?
B3 C1 B4 B9 102.9(5) . . . . ?
B3 C1 B5 C2 102.2(5) . . . . ?
B3 C1 B5 B4 -36.3(5) . . . . ?
B3 C1 B5 B6 67.1(6) . . . . ?
B3 C1 B5 B9 4.3(7) . . . . ?
B3 B2 B7 Cl1 149.3(4) . . . . ?
B3 B2 B7 B1 -101.1(4) . . . . ?
B3 B2 B7 B6 -63.5(6) . . . . ?
B3 B2 B7 B8 36.9(4) . . . . ?
B3 B2 B7 B9 0.9(6) . . . . ?
B3 B2 B8 Cl2 106.4(6) . . . . ?
B3 B2 B8 B4 -38.1(5) . . . . ?
B3 B2 B8 B7 -138.0(5) . . . . ?
B3 B2 B8 B9 -102.0(5) . . . . ?
B3 B4 B5 C1 32.7(4) . . . . ?
B3 B4 B5 C2 -2.0(6) . . . . ?
B3 B4 B5 B6 -62.2(6) . . . . ?
B3 B4 B5 B9 -101.0(5) . . . . ?
B3 B4 B8 Cl2 -109.5(5) . . . . ?
B3 B4 B8 B2 38.0(5) . . . . ?
B3 B4 B8 B7 101.3(5) . . . . ?
B3 B4 B8 B9 139.4(5) . . . . ?
B3 B4 B9 B5 101.9(5) . . . . ?
B3 B4 B9 B6 63.9(6) . . . . ?
B3 B4 B9 B7 1.5(7) . . . . ?
B3 B4 B9 B8 -36.5(5) . . . . ?
B3 B8 B9 B4 37.0(5) . . . . ?
B3 B8 B9 B5 0.1(7) . . . . ?
B3 B8 B9 B6 -63.0(6) . . . . ?
B3 B8 B9 B7 -100.3(5) . . . . ?
B4 C1 C2 Co1 121.8(4) . . . . ?
B4 C1 C2 B1 69.8(6) . . . . ?
B4 C1 C2 B5 -38.9(5) . . . . ?
B4 C1 C2 B6 0.3(6) . . . . ?
B4 C1 B3 Co1 -155.2(4) . . . . ?
B4 C1 B3 Cl4 109.6(8) . . . . ?
B4 C1 B3 B2 -102.3(5) . . . . ?
B4 C1 B3 B8 -40.0(5) . . . . ?
B4 C1 B5 C2 138.5(5) . . . . ?
B4 C1 B5 B6 103.4(5) . . . . ?
B4 C1 B5 B9 40.6(5) . . . . ?
B4 B3 B8 Cl2 106.3(6) . . . . ?
B4 B3 B8 B2 -138.0(5) . . . . ?
B4 B3 B8 B7 -100.5(5) . . . . ?
B4 B3 B8 B9 -36.8(5) . . . . ?
B4 B5 B6 C2 95.0(5) . . . . ?
B4 B5 B6 B1 62.3(6) . . . . ?
B4 B5 B6 B7 -1.2(6) . . . . ?
B4 B5 B6 B9 -38.7(5) . . . . ?
B4 B5 B9 B6 137.1(5) . . . . ?
B4 B5 B9 B7 100.0(5) . . . . ?
B4 B5 B9 B8 36.9(5) . . . . ?
B4 B8 B9 B5 -36.9(5) . . . . ?
B4 B8 B9 B6 -100.0(5) . . . . ?
B4 B8 B9 B7 -137.2(5) . . . . ?
B5 C1 C2 Co1 160.7(4) . . . . ?
B5 C1 C2 B1 108.7(5) . . . . ?
B5 C1 C2 B6 39.2(4) . . . . ?
B5 C1 B3 Co1 -119.4(5) . . . . ?
B5 C1 B3 Cl4 145.3(7) . . . . ?
B5 C1 B3 B2 -66.5(6) . . . . ?
B5 C1 B3 B4 35.8(5) . . . . ?
B5 C1 B3 B8 -4.2(6) . . . . ?
B5 C1 B4 B3 -143.3(5) . . . . ?
B5 C1 B4 B8 -102.9(5) . . . . ?
B5 C1 B4 B9 -40.4(4) . . . . ?
B5 C2 B1 Co1 119.2(5) . . . . ?
B5 C2 B1 B2 65.6(5) . . . . ?
B5 C2 B1 B6 -36.4(5) . . . . ?
B5 C2 B1 B7 3.8(6) . . . . ?
B5 C2 B6 B1 143.2(5) . . . . ?
B5 C2 B6 B7 102.3(5) . . . . ?
B5 C2 B6 B9 40.0(4) . . . . ?
B5 B4 B8 Cl2 148.2(4) . . . . ?
B5 B4 B8 B2 -64.2(6) . . . . ?
B5 B4 B8 B3 -102.2(5) . . . . ?
B5 B4 B8 B7 -1.0(6) . . . . ?
B5 B4 B8 B9 37.2(5) . . . . ?
B5 B4 B9 B6 -38.0(4) . . . . ?
B5 B4 B9 B7 -100.4(5) . . . . ?
B5 B4 B9 B8 -138.4(5) . . . . ?
B5 B6 B7 Cl1 -148.5(5) . . . . ?
B5 B6 B7 B1 102.0(5) . . . . ?
B5 B6 B7 B2 64.8(6) . . . . ?
B5 B6 B7 B8 0.6(6) . . . . ?
B5 B6 B7 B9 -37.1(4) . . . . ?
B5 B6 B9 B4 37.9(4) . . . . ?
B5 B6 B9 B7 138.0(5) . . . . ?
B5 B6 B9 B8 100.4(5) . . . . ?
B6 C2 B1 Co1 155.6(4) . . . . ?
B6 C2 B1 B2 102.0(5) . . . . ?
B6 C2 B1 B7 40.2(4) . . . . ?
B6 C2 B5 C1 -138.7(5) . . . . ?
B6 C2 B5 B4 -103.3(5) . . . . ?
B6 C2 B5 B9 -40.6(4) . . . . ?
B6 B1 B2 Co1 111.6(4) . . . . ?
B6 B1 B2 Cl3 -140.8(4) . . . . ?
B6 B1 B2 B3 63.3(5) . . . . ?
B6 B1 B2 B7 -36.5(4) . . . . ?
B6 B1 B2 B8 0.9(6) . . . . ?
B6 B1 B7 Cl1 -111.4(5) . . . . ?
B6 B1 B7 B2 138.7(5) . . . . ?
B6 B1 B7 B8 100.9(5) . . . . ?
B6 B1 B7 B9 37.1(4) . . . . ?
B6 B5 B9 B4 -137.1(5) . . . . ?
B6 B5 B9 B7 -37.1(4) . . . . ?
B6 B5 B9 B8 -100.2(5) . . . . ?
B6 B7 B8 Cl2 -145.2(5) . . . . ?
B6 B7 B8 B2 102.1(5) . . . . ?
B6 B7 B8 B3 64.3(6) . . . . ?
B6 B7 B8 B4 0.2(6) . . . . ?
B6 B7 B8 B9 -38.0(4) . . . . ?
B6 B7 B9 B4 100.0(5) . . . . ?
B6 B7 B9 B5 37.3(5) . . . . ?
B6 B7 B9 B8 137.8(5) . . . . ?
B7 B1 B2 Co1 148.0(4) . . . . ?
B7 B1 B2 Cl3 -104.4(5) . . . . ?
B7 B1 B2 B3 99.8(5) . . . . ?
B7 B1 B2 B8 37.3(4) . . . . ?
B7 B1 B6 C2 -132.9(5) . . . . ?
B7 B1 B6 B5 -99.8(5) . . . . ?
B7 B1 B6 B9 -36.8(4) . . . . ?
B7 B2 B3 Co1 111.2(4) . . . . ?
B7 B2 B3 Cl4 -143.2(5) . . . . ?
B7 B2 B3 C1 60.2(5) . . . . ?
B7 B2 B3 B4 0.0(6) . . . . ?
B7 B2 B3 B8 -37.2(4) . . . . ?
B7 B2 B8 Cl2 -115.6(6) . . . . ?
B7 B2 B8 B3 138.0(5) . . . . ?
B7 B2 B8 B4 99.9(5) . . . . ?
B7 B2 B8 B9 36.0(4) . . . . ?
B7 B6 B9 B4 -100.1(5) . . . . ?
B7 B6 B9 B5 -138.0(5) . . . . ?
B7 B6 B9 B8 -37.6(4) . . . . ?
B7 B8 B9 B4 137.2(5) . . . . ?
B7 B8 B9 B5 100.3(5) . . . . ?
B7 B8 B9 B6 37.2(4) . . . . ?
B8 B2 B3 Co1 148.4(4) . . . . ?
B8 B2 B3 Cl4 -105.9(5) . . . . ?
B8 B2 B3 C1 97.5(5) . . . . ?
B8 B2 B3 B4 37.3(4) . . . . ?
B8 B2 B7 Cl1 112.4(5) . . . . ?
B8 B2 B7 B1 -138.0(5) . . . . ?
B8 B2 B7 B6 -100.5(5) . . . . ?
B8 B2 B7 B9 -36.0(5) . . . . ?
B8 B3 B4 C1 133.5(5) . . . . ?
B8 B3 B4 B5 100.3(5) . . . . ?
B8 B3 B4 B9 36.7(5) . . . . ?
B8 B4 B5 C1 96.3(5) . . . . ?
B8 B4 B5 C2 61.6(5) . . . . ?
B8 B4 B5 B6 1.3(6) . . . . ?
B8 B4 B5 B9 -37.4(5) . . . . ?
B8 B4 B9 B5 138.4(5) . . . . ?
B8 B4 B9 B6 100.3(5) . . . . ?
B8 B4 B9 B7 38.0(5) . . . . ?
B8 B7 B9 B4 -37.7(5) . . . . ?
B8 B7 B9 B5 -100.4(5) . . . . ?
B8 B7 B9 B6 -137.8(5) . . . . ?
B9 B4 B5 C1 133.7(5) . . . . ?
B9 B4 B5 C2 99.0(5) . . . . ?
B9 B4 B5 B6 38.8(5) . . . . ?
B9 B4 B8 Cl2 111.1(5) . . . . ?
B9 B4 B8 B2 -101.4(5) . . . . ?
B9 B4 B8 B3 -139.4(5) . . . . ?
B9 B4 B8 B7 -38.1(5) . . . . ?
B9 B5 B6 C2 133.7(5) . . . . ?
B9 B5 B6 B1 101.0(5) . . . . ?
B9 B5 B6 B7 37.5(4) . . . . ?
B9 B6 B7 Cl1 -111.3(5) . . . . ?
B9 B6 B7 B1 139.2(5) . . . . ?
B9 B6 B7 B2 101.9(5) . . . . ?
B9 B6 B7 B8 37.7(4) . . . . ?
B9 B7 B8 Cl2 -107.2(6) . . . . ?
B9 B7 B8 B2 140.1(5) . . . . ?
B9 B7 B8 B3 102.3(5) . . . . ?
B9 B7 B8 B4 38.2(4) . . . . ?
